data_2105554
loop_
_publ_author_name
'Zavalij, Peter Y.'
'Zhang, Fan'
'Whittingham, M. Stanley'

_publ_section_title
;
 Crystal structure of layered bis(ethylenediamine)nickel hexavanadate as a
 new representative of the V~6~O~14~ series
;
_journal_issue 6
_journal_name_full 'Acta Crystallographica Section B'
_journal_page_first 953
_journal_page_last 962
_journal_paper_doi 10.1107/S0108768199005467
_journal_volume 55
_journal_year 1999
_chemical_formula_iupac '(N H2 C H2 C H2 N H2)2 Ni V6 O14'
_chemical_formula_moiety 'C4 H16 N4 Ni O14 V6'
_chemical_formula_sum 'C4 H16 N4 Ni O14 V6'
_chemical_formula_weight 708.59
_chemical_name_systematic ' bis-ethylenediamine nickel hexavanadium tetradecaoxide'
_space_group_IT_number 14
_symmetry_cell_setting monoclinic
_symmetry_space_group_name_Hall '-P 2yn'
_symmetry_space_group_name_H-M 'P 1 21/n 1'
_cell_angle_alpha 90
_cell_angle_beta 111.610(2)
_cell_angle_gamma 90
_cell_formula_units_Z 4
_cell_length_a 17.862(2)
_cell_length_b 17.127(2)
_cell_length_c 6.6270(8)
_cell_volume 1884.9(4)
_exptl_crystal_density_diffrn 2.497
_exptl_crystal_F_000 1384
_cod_data_source_file br0079.cif
_cod_data_source_block Ordered-en2NiV6O14
_cod_original_cell_volume 1884.9(7)
_cod_original_sg_symbol_H-M 'P 21/n'
_cod_database_code 2105554

loop_
_symmetry_equiv_pos_as_xyz
x,y,z
1/2-x,1/2+y,1/2-z
-x,-y,-z
-1/2+x,-1/2-y,-1/2+z

loop_
_atom_site_aniso_label
_atom_site_aniso_U_11
_atom_site_aniso_U_22
_atom_site_aniso_U_33
_atom_site_aniso_U_12
_atom_site_aniso_U_13
_atom_site_aniso_U_23
Ni1 .0029(2) .0143(8) .0116(8) -.0006(3) .0021(4) .0011(6)
Ni1a .0029(2) .0143(8) .0116(8) .0006(3) .0021(4) -.0011(6)
V1 .0010(2) .0122(7) .0077(7) .0000(3) .0012(3) -.0002(5)
V1a .0010(2) .0122(7) .0077(7) .0000(3) .0012(3) .0002(5)
O1 .0041(8) .018(3) .015(3) -.0018(13) .0019(14) -.007(2)
O2 .0067(9) .016(3) .027(4) -.0023(13) .006(2) -.001(3)
O3 .0083(9) .017(3) .028(3) -.0024(14) .007(2) -.005(3)
O1a .0041(8) .018(3) .015(3) .0018(13) .0019(14) .007(2)
O2a .0067(9) .016(3) .027(4) .0023(13) .006(2) .001(3)
O3a .0083(9) .017(3) .028(3) .0024(14) .007(2) .005(3)
N1 .0074(11) .024(4) .031(4) -.002(2) .011(2) .001(3)
N2 .0044(10) .028(4) .016(4) .0009(15) .002(2) -.001(3)
N1a .0074(11) .024(4) .031(4) .002(2) .011(2) -.001(3)
N2a .0044(10) .028(4) .016(4) -.0009(15) .002(2) .001(3)
C1 .0016(13) .045(7) .026(6) .002(2) -.001(3) .007(5)
C2 .0021(13) .050(7) .025(6) -.002(2) -.006(3) .000(5)
C1a .0016(13) .045(7) .026(6) -.002(2) -.001(3) -.007(5)
C2a .0021(13) .050(7) .025(6) .002(2) -.006(3) .000(5)

loop_
_atom_site_label
_atom_site_fract_x
_atom_site_fract_y
_atom_site_fract_z
_atom_site_U_iso_or_equiv
_atom_site_thermal_displace_type
_atom_site_type_symbol
Ni1 .5 .5 .5 .0098(4) Uani Ni
Ni1a .5 0 1 .0098(4) Uani Ni
V1 .50181(7) .20999(7) .1424(2) .0071(4) Uani V
V2 .3655(2) .2133(2) .2810(5) .0099(4) Uovl V
V3 .6387(2) .2894(2) .0584(5) .0107(4) Uovl V
V4 .3380(2) .2878(2) .7532(5) .0099(4) Uovl V
V5 .6647(2) .2133(2) .5882(5) .0107(4) Uovl V
V1a .50181(7) .29001(7) .6424(2) .0071(4) Uani V
O1 .5006(3) .1194(3) .0690(8) .013(2) Uani O
O2 .3457(3) .1213(3) .2816(9) .017(2) Uani O
O3 .6552(4) .3796(3) .1123(9) .018(2) Uani O
O4 .3884(9) .2578(8) .574(2) .013(2) Uovl O
O5 .6177(9) .2399(8) .303(2) .017(2) Uovl O
O6 .4842(7) .2191(7) .404(2) .016(2) Uovl O
O7 .2402(7) .2669(7) .644(2) .019(2) Uovl O
O8 .3843(9) .2373(8) .018(2) .013(2) Uovl O
O9 .6181(9) .2686(8) .752(2) .017(2) Uovl O
O10 .5208(7) .2807(7) -.055(2) .016(2) Uovl O
O11 .7631(7) .2305(7) .671(2) .019(2) Uovl O
O1a .5006(3) .3806(3) .5690(8) .013(2) Uani O
O2a .3457(3) .3787(3) .7816(9) .017(2) Uani O
O3a .6552(4) .1204(3) .6123(9) .018(2) Uani O
N1 .3935(4) .5160(4) .5629(11) .020(2) Uani N
N2 .4210(4) .4757(4) .1903(10) .017(2) Uani N
N1a .3935(4) -.0160(4) 1.0629(11) .020(2) Uani N
N2a .4210(4) .0243(4) .6903(10) .017(2) Uani N
C1 .3262(5) .5164(6) .3504(14) .026(3) Uani C
C2 .3428(6) .4566(6) .201(2) .029(3) Uani C
C1a .3262(5) -.0164(6) .8504(14) .026(3) Uani C
C2a .3428(6) .0434(6) .701(2) .029(3) Uani C
H1 .27699 .50396 .36866 .05066 Uiso H
H2 .32155 .56683 .28603 .05066 Uiso H
H3 .30131 .45748 .05737 .05066 Uiso H
H4 .34380 .40419 .25675 .05066 Uiso H
H5 .38640 .47393 .64993 .05066 Uiso H
H6 .39498 .56364 .63726 .05066 Uiso H
H7 .41555 .52004 .09848 .05066 Uiso H
H8 .44079 .43301 .13069 .05066 Uiso H
H1a .27699 -.00396 .86866 .05066 Uiso H
H2a .32155 -.06683 .78603 .05066 Uiso H
H3a .30131 .04252 .55737 .05066 Uiso H
H4a .34380 .09581 .75675 .05066 Uiso H
H5a .38640 .02607 1.14993 .05066 Uiso H
H6a .39498 -.06364 1.13726 .05066 Uiso H
H7a .41555 -.02004 .59848 .05066 Uiso H
H8a .44079 .06699 .63069 .05066 Uiso H

loop_
_atom_type_symbol
_atom_type_description
_atom_type_scat_dispersion_real
_atom_type_scat_dispersion_imag
_atom_type_scat_source
Ni Ni .285 1.113 International_Tables_Vol_IV_Table_2.3.1
C C .002 .002 International_Tables_Vol_IV_Table_2.3.1
N N .004 .003 International_Tables_Vol_IV_Table_2.3.1
H H .000 .000 International_Tables_Vol_IV_Table_2.3.1
V V .267 .530 International_Tables_Vol_IV_Table_2.3.1
O O .008 .006 International_Tables_Vol_IV_Table_2.3.1

loop_
_geom_angle_atom_site_label_1
_geom_angle_atom_site_label_2
_geom_angle_atom_site_label_3
_geom_angle_site_symmetry_1
_geom_angle_site_symmetry_3
_geom_angle
_geom_angle_publ_flag
N2 Ni1 N2 . 3_666 180.0(3) no
N2 Ni1 O1a . . 88.1(2) no
N2 Ni1 O1a . 3_666 91.9(2) no
N2 Ni1 N1 . . 83.5(3) no
N2 Ni1 N1 . 3_666 96.5(3) no
N2 Ni1 O1a 3_666 . 91.9(2) no
N2 Ni1 O1a 3_666 3_666 88.1(2) no
N2 Ni1 N1 3_666 . 96.5(3) no
N2 Ni1 N1 3_666 3_666 83.5(3) no
O1a Ni1 O1a . 3_666 180.0(2) no
O1a Ni1 N1 . . 90.9(2) no
O1a Ni1 N1 . 3_666 89.1(2) no
O1a Ni1 N1 3_666 . 89.1(2) no
O1a Ni1 N1 3_666 3_666 90.9(2) no
N1 Ni1 N1 . 3_666 180.0(3) no
N2a Ni1a N2a . 3_657 180.0(3) no
N2a Ni1a O1 . 1_556 88.1(2) no
N2a Ni1a O1 . 3_656 91.9(2) no
N2a Ni1a N1a . . 83.5(3) no
N2a Ni1a N1a . 3_657 96.5(3) no
N2a Ni1a O1 3_657 1_556 91.9(2) no
N2a Ni1a O1 3_657 3_656 88.1(2) no
N2a Ni1a N1a 3_657 . 96.5(3) no
N2a Ni1a N1a 3_657 3_657 83.5(3) no
O1 Ni1a O1 1_556 3_656 180.0(2) no
O1 Ni1a N1a 1_556 . 90.9(2) no
O1 Ni1a N1a 1_556 3_657 89.1(2) no
O1 Ni1a N1a 3_656 . 89.1(2) no
O1 Ni1a N1a 3_656 3_657 90.9(2) no
N1a Ni1a N1a . 3_657 180.0(3) no
O1 V1 O6 . . 111.6(4) no
O1 V1 O10 . . 112.9(4) no
O1 V1 O8 . . 101.7(5) no
O1 V1 O5 . . 107.4(5) no
O6 V1 O10 . . 135.5(6) no
O6 V1 O8 . . 81.5(6) no
O6 V1 O5 . . 89.0(6) no
O10 V1 O8 . . 89.7(6) no
O10 V1 O5 . . 77.9(6) no
O8 V1 O5 . . 150.9(6) no
O2 V2 O8 . . 108.6(5) no
O2 V2 O11 . 4_565 107.8(5) no
O2 V2 O6 . . 104.5(5) no
O2 V2 O4 . . 109.8(5) no
O8 V2 O11 . 4_565 90.5(6) no
O8 V2 O6 . . 81.0(6) no
O8 V2 O4 . . 139.3(6) no
O11 V2 O6 4_565 . 147.6(6) no
O11 V2 O4 4_565 . 90.1(6) no
O6 V2 O4 . . 77.0(6) no
O3 V3 O7 . 4_665 109.9(5) no
O3 V3 O9 . 1_554 111.0(5) no
O3 V3 O10 . . 104.1(5) no
O3 V3 O5 . . 107.9(5) no
O7 V3 O9 4_665 1_554 90.6(6) no
O7 V3 O10 4_665 . 145.8(6) no
O7 V3 O5 4_665 . 89.2(6) no
O9 V3 O10 1_554 . 79.9(6) no
O9 V3 O5 1_554 . 138.5(6) no
O10 V3 O5 . . 77.3(6) no
O2a V4 O7 . . 107.3(5) no
O2a V4 O4 . . 108.5(5) no
O2a V4 O8 . 1_556 111.1(5) no
O7 V4 O4 . . 110.4(7) no
O7 V4 O8 . 1_556 109.9(7) no
O4 V4 O8 . 1_556 109.5(7) no
O3a V5 O11 . . 106.2(5) no
O3a V5 O5 . . 108.9(5) no
O3a V5 O9 . . 111.1(5) no
O11 V5 O5 . . 109.0(7) no
O11 V5 O9 . . 111.3(7) no
O5 V5 O9 . . 110.2(7) no
O1a V1a O10 . 1_556 111.8(4) no
O1a V1a O6 . . 112.1(4) no
O1a V1a O9 . . 100.7(5) no
O1a V1a O4 . . 107.3(5) no
O10 V1a O6 1_556 . 136.1(5) no
O10 V1a O9 1_556 . 80.9(6) no
O10 V1a O4 1_556 . 89.3(6) no
O6 V1a O9 . . 91.0(6) no
O6 V1a O4 . . 78.0(6) no
O9 V1a O4 . . 152.0(6) no
V1 O1 Ni1a . 1_554 175.3(3) no
V4 O4 V2 . . 141.2(8) no
V4 O4 V1a . . 118.9(8) no
V2 O4 V1a . . 99.0(6) no
V5 O5 V3 . . 143.3(8) no
V5 O5 V1 . . 118.3(8) no
V3 O5 V1 . . 98.4(6) no
V1 O6 V1a . . 141.1(7) no
V1 O6 V2 . . 97.8(6) no
V1a O6 V2 . . 101.3(6) no
V4 O7 V3 . 4_566 161.7(8) no
V4 O8 V2 1_554 . 141.8(8) no
V4 O8 V1 1_554 . 122.0(8) no
V2 O8 V1 . . 94.8(6) no
V5 O9 V3 . 1_556 138.3(8) no
V5 O9 V1a . . 121.4(8) no
V3 O9 V1a 1_556 . 96.8(6) no
V1 O10 V1a . 1_554 140.0(7) no
V1 O10 V3 . . 103.0(6) no
V1a O10 V3 1_554 . 98.3(6) no
V5 O11 V2 . 4_666 160.1(8) no
V1a O1a Ni1 . . 175.3(3) no
H6 N1 H5 . . 108.51 no
H6 N1 C1 . . 110.34 no
H6 N1 Ni1 . . 111.11 no
H5 N1 C1 . . 109.56 no
H5 N1 Ni1 . . 110.50 no
C1 N1 Ni1 . . 106.8(5) no
H7 N2 H8 . . 108.04 no
H7 N2 C2 . . 109.49 no
H7 N2 Ni1 . . 110.18 no
H8 N2 C2 . . 110.79 no
H8 N2 Ni1 . . 110.08 no
C2 N2 Ni1 . . 108.3(6) no
H6a N1a H5a . . 108.51 no
H6a N1a C1a . . 110.34 no
H6a N1a Ni1a . . 111.11 no
H5a N1a C1a . . 109.56 no
H5a N1a Ni1a . . 110.50 no
C1a N1a Ni1a . . 106.8(5) no
H7a N2a H8a . . 108.04 no
H7a N2a C2a . . 109.49 no
H7a N2a Ni1a . . 110.18 no
H8a N2a C2a . . 110.79 no
H8a N2a Ni1a . . 110.08 no
C2a N2a Ni1a . . 108.3(6) no
H2 C1 H1 . . 109.07 no
H2 C1 N1 . . 109.72 no
H2 C1 C2 . . 108.82 no
H1 C1 N1 . . 110.05 no
H1 C1 C2 . . 109.86 no
N1 C1 C2 . . 109.3(8) no
H3 C2 H4 . . 106.79 no
H3 C2 N2 . . 110.36 no
H3 C2 C1 . . 111.55 no
H4 C2 N2 . . 109.93 no
H4 C2 C1 . . 110.83 no
N2 C2 C1 . . 107.4(8) no
H2a C1a H1a . . 109.07 no
H2a C1a N1a . . 109.72 no
H2a C1a C2a . . 108.82 no
H1a C1a N1a . . 110.05 no
H1a C1a C2a . . 109.86 no
N1a C1a C2a . . 109.3(8) no
H3a C2a H4a . . 106.79 no
H3a C2a N2a . . 110.36 no
H3a C2a C1a . . 111.55 no
H4a C2a N2a . . 109.93 no
H4a C2a C1a . . 110.83 no
N2a C2a C1a . . 107.4(8) no

loop_
_geom_bond_atom_site_label_1
_geom_bond_atom_site_label_2
_geom_bond_site_symmetry_2
_geom_bond_distance
_geom_bond_publ_flag
Ni1 N2 . 2.060(6) yes
Ni1 N2 3_666 2.060(6) no
Ni1 O1a . 2.095(5) yes
Ni1 O1a 3_666 2.095(5) no
Ni1 N1 . 2.109(8) yes
Ni1 N1 3_666 2.109(8) no
Ni1a N2a . 2.060(6) yes
Ni1a N2a 3_657 2.060(6) no
Ni1a O1 1_556 2.095(5) yes
Ni1a O1 3_656 2.095(5) no
Ni1a N1a . 2.109(8) yes
Ni1a N1a 3_657 2.109(8) no
V1 O1 . 1.624(5) yes
V1 O6 . 1.876(13) yes
V1 O10 . 1.900(13) yes
V1 O8 . 2.01(2) yes
V1 O5 . 2.01(2) yes
V2 O2 . 1.617(6) yes
V2 O8 . 1.934(14) yes
V2 O11 4_565 1.955(14) yes
V2 O6 . 1.973(14) yes
V2 O4 . 1.983(13) yes
V3 O3 . 1.590(6) yes
V3 O7 4_665 1.944(14) yes
V3 O9 1_554 1.958(13) yes
V3 O10 . 1.963(14) yes
V3 O5 . 1.981(14) yes
V4 O2a . 1.569(6) yes
V4 O7 . 1.666(14) yes
V4 O4 . 1.809(15) yes
V4 O8 1_556 1.857(13) yes
V5 O3a . 1.614(6) yes
V5 O11 . 1.663(14) yes
V5 O5 . 1.823(13) yes
V5 O9 . 1.853(15) yes
V1a O1a . 1.624(5) yes
V1a O10 1_556 1.916(12) yes
V1a O6 . 1.927(12) yes
V1a O9 . 1.97(2) yes
V1a O4 . 1.98(2) yes
N1 H6 . .949 no
N1 H5 . .960 no
N1 C1 . 1.477(11) yes
N2 H7 . .956 no
N2 H8 . .958 no
N2 C2 . 1.461(14) yes
N1a H6a . .949 no
N1a H5a . .960 no
N1a C1a . 1.477(11) yes
N2a H7a . .956 no
N2a H8a . .958 no
N2a C2a . 1.461(14) yes
C1 H2 . .953 no
C1 H1 . .954 no
C1 C2 . 1.527(15) yes
C2 H3 . .967 no
C2 H4 . .969 no
C1a H2a . .953 no
C1a H1a . .954 no
C1a C2a . 1.527(15) yes
C2a H3a . .967 no
C2a H4a . .969 no

loop_
_geom_hbond_atom_site_label_D
_geom_hbond_atom_site_label_H
_geom_hbond_atom_site_label_A
_geom_hbond_site_symmetry_A
_geom_hbond_distance_DH
_geom_hbond_distance_HA
_geom_hbond_distance_DA
_geom_hbond_angle_DHA
_geom_hbond_publ_flag
N1 H5 O2a . .960 2.101 3.044 166.99 yes
N1 H6 O3 3_666 .949 2.366 3.157 140.59 yes
N2 H7 O3 3_665 .956 2.280 3.163 153.16 yes
N2 H8 O2a 1_554 .958 2.491 3.036 116.01 yes
N1a H5a O2 1_556 .960 2.101 3.044 166.99 yes
N1a H6a O3a 3_657 .949 2.366 3.157 140.59 yes
N2a H7a O3a 3_656 .956 2.280 3.163 153.16 yes
N2a H8a O2 . .958 2.491 3.036 116.01 yes
